data_7061487
loop_
_publ_author_name
'Kosone, Takashi'
'Kosuge, Ryota'
'Tanaka, Morie'
'Kawasaki, Takeshi'
'Adachi, Naoya'

_publ_section_title
;
 New family of Hofmann-like coordination polymers constructed with
 imidazole ligands and associated with spin crossover and anisotropic
 thermal expansions
;
_journal_issue 22
_journal_name_full 'New Journal of Chemistry'
_journal_page_first 10540
_journal_page_last 10544
_journal_paper_doi 10.1039/D2NJ00766E
_journal_volume 46
_journal_year 2022
_chemical_formula_sum 'C10 H8 Fe N8 Ni'
_chemical_formula_weight 354.80
_space_group_crystal_system orthorhombic
_space_group_IT_number 74
_space_group_name_Hall '-I 2b 2'
_space_group_name_H-M_alt 'I m m a'
_atom_sites_solution_hydrogens geom
_audit_update_record
;
2022-01-28 deposited with the CCDC.	2022-04-20 downloaded from the CCDC.
;
_cell_angle_alpha 90
_cell_angle_beta 90
_cell_angle_gamma 90
_cell_formula_units_Z 4
_cell_length_a 14.5159(16)
_cell_length_b 7.2602(8)
_cell_length_c 13.1876(14)
_cell_measurement_reflns_used 1782
_cell_measurement_temperature 296.(2)
_cell_measurement_theta_max 30.0157
_cell_measurement_theta_min 2.8065
_cell_volume 1389.8(3)
_computing_cell_refinement 'SAINT V8.38A (Bruker AXS Inc., 2017)'
_computing_data_reduction 'SAINT V8.38A (Bruker AXS Inc., 2017)'
_computing_structure_refinement 'SHELXL-2017/1 (Sheldrick, 2017)'
_computing_structure_solution 'SHELXT 2014/5 (Sheldrick, 2014)'
_diffrn_ambient_temperature 296.(2)
_diffrn_detector_area_resol_mean 8.3333
_diffrn_measured_fraction_theta_full 0.953
_diffrn_measured_fraction_theta_max 0.953
_diffrn_measurement_device_type 'CCD area detector'
_diffrn_measurement_method 'phi and omega scans'
_diffrn_radiation_monochromator graphite
_diffrn_radiation_type MoK\a
_diffrn_radiation_wavelength 0.71073
_diffrn_reflns_av_R_equivalents 0.0465
_diffrn_reflns_av_unetI/netI 0.0460
_diffrn_reflns_limit_h_max 20
_diffrn_reflns_limit_h_min -13
_diffrn_reflns_limit_k_max 10
_diffrn_reflns_limit_k_min -10
_diffrn_reflns_limit_l_max 19
_diffrn_reflns_limit_l_min -14
_diffrn_reflns_number 5277
_diffrn_reflns_theta_full 31.35
_diffrn_reflns_theta_max 31.35
_diffrn_reflns_theta_min 2.09
_diffrn_source 'fine-focus sealed tube'
_exptl_absorpt_coefficient_mu 2.399
_exptl_absorpt_correction_T_max 0.65
_exptl_absorpt_correction_T_min 0.58
_exptl_absorpt_correction_type multi-scan
_exptl_absorpt_process_details
;
SADABS-2016/2 - Bruker AXS area detector scaling and absorption correction
;
_exptl_crystal_colour yellow
_exptl_crystal_density_diffrn 1.696
_exptl_crystal_density_method 'not measured'
_exptl_crystal_description plate
_exptl_crystal_F_000 712
_exptl_crystal_size_max 0.200
_exptl_crystal_size_mid 0.200
_exptl_crystal_size_min 0.100
_refine_diff_density_max 2.440
_refine_diff_density_min -1.154
_refine_ls_extinction_method none
_refine_ls_goodness_of_fit_ref 1.262
_refine_ls_hydrogen_treatment constr
_refine_ls_matrix_type full
_refine_ls_number_parameters 63
_refine_ls_number_reflns 1212
_refine_ls_number_restraints 0
_refine_ls_restrained_S_all 1.262
_refine_ls_R_factor_all 0.0595
_refine_ls_R_factor_gt 0.0541
_refine_ls_shift/su_max 0.000
_refine_ls_shift/su_mean 0.000
_refine_ls_structure_factor_coef Fsqd
_refine_ls_weighting_details 'w=1/[\s^2^(Fo^2^)+28.6570P] where P=(Fo^2^+2Fc^2^)/3'
_refine_ls_weighting_scheme calc
_refine_ls_wR_factor_gt 0.1472
_refine_ls_wR_factor_ref 0.1489
_reflns_number_gt 1090
_reflns_number_total 1212
_reflns_threshold_expression 'I > 2\s(I)'
_cod_data_source_file d2nj00766e2.cif
_cod_data_source_block 201115_Ni_Imi
_cod_depositor_comments
;
The following automatic conversions were performed:

data item '_exptl_absorpt_correction_type' value 'Multi-Scan' was
changed to 'multi-scan' in accordance with the
/home/data/users/saulius/crontab/automatic-downloads/rss-feeds/RSC/lib/dictionaries/cif_core.dic
dictionary named 'cif_core.dic' version 2.4.2 last updated on
2011-04-26.

Automatic conversion script
Id: cif_fix_values 7556 2019-12-06 15:28:31Z antanas 

 Adding full bibliography for 7061486--7061487.cif.
;
_cod_database_code 7061487

loop_
_space_group_symop_operation_xyz
'x, y, z'
'-x, -y+1/2, z'
'-x, y+1/2, -z'
'x, -y, -z'
'x+1/2, y+1/2, z+1/2'
'-x+1/2, -y+1, z+1/2'
'-x+1/2, y+1, -z+1/2'
'x+1/2, -y+1/2, -z+1/2'
'-x, -y, -z'
'x, y-1/2, -z'
'x, -y-1/2, z'
'-x, y, z'
'-x+1/2, -y+1/2, -z+1/2'
'x+1/2, y, -z+1/2'
'x+1/2, -y, z+1/2'
'-x+1/2, y+1/2, z+1/2'

loop_
_atom_site_type_symbol
_atom_site_label
_atom_site_fract_x
_atom_site_fract_y
_atom_site_fract_z
_atom_site_U_iso_or_equiv
_atom_site_adp_type
_atom_site_calc_flag
_atom_site_refinement_flags_adp
_atom_site_refinement_flags_occupancy
_atom_site_refinement_flags_posn
_atom_site_occupancy
_atom_site_disorder_assembly
_atom_site_disorder_group
Fe Fe1 0.75 0.75 0.75 0.0076(3) Uani d T P S 1 A .
Ni Ni1 0.5 0.25 0.69544(8) 0.0070(2) Uani d T P S 1 . .
N N1 0.6493(2) 0.5368(5) 0.7128(3) 0.0130(7) Uani d . . . 1 . .
C C1 0.5913(3) 0.4293(5) 0.7018(3) 0.0101(7) Uani d . . . 1 . .
N N2 0.7952(4) 0.75 0.5952(4) 0.0136(10) Uani d T P S 1 . .
C C2 0.7459(6) 0.8122(12) 0.5164(6) 0.0138(15) Uani d . P . 0.5 A -1
H H2 0.692357 0.882403 0.519047 0.017 Uiso calc U P R 0.5 A -1
C C3 0.8748(6) 0.75 0.4521(6) 0.052(4) Uani d T P S 1 . .
H H3 0.924542 0.777776 0.410286 0.063 Uiso calc U P R 0.5 A -1
N N3 0.7913(5) 0.75 0.4291(5) 0.047(3) Uani d T P S 1 A .
H H3N 0.767011 0.718661 0.372207 0.056 Uiso calc U P R 0.5 B -1
C C4 0.8773(6) 0.6986(12) 0.5554(6) 0.0134(16) Uani d . P . 0.5 A -1
H H4 0.925522 0.641011 0.589215 0.016 Uiso calc U P R 0.5 A -1

loop_
_atom_site_aniso_label
_atom_site_aniso_U_11
_atom_site_aniso_U_22
_atom_site_aniso_U_33
_atom_site_aniso_U_12
_atom_site_aniso_U_13
_atom_site_aniso_U_23
Fe1 0.0050(5) 0.0046(5) 0.0133(5) 0 -0.0002(4) 0
Ni1 0.0035(4) 0.0038(4) 0.0137(5) 0 0 0
N1 0.0098(15) 0.0087(14) 0.0206(17) -0.0020(13) 0.0010(13) -0.0007(13)
C1 0.0087(16) 0.0054(15) 0.0163(17) 0.0010(13) 0.0002(14) 0.0000(14)
N2 0.011(2) 0.014(2) 0.016(2) 0 -0.0008(19) 0
C2 0.013(3) 0.011(3) 0.017(4) -0.003(3) -0.001(3) 0.000(3)
C3 0.014(3) 0.128(11) 0.015(4) 0 0.004(3) 0
N3 0.019(3) 0.108(8) 0.014(3) 0 -0.001(2) 0
C4 0.010(3) 0.012(3) 0.018(4) 0.000(3) 0.000(3) 0.001(3)

loop_
_atom_type_symbol
_atom_type_description
_atom_type_scat_dispersion_real
_atom_type_scat_dispersion_imag
_atom_type_scat_source
C C 0.0033 0.0016 'International Tables Vol C Tables 4.2.6.8 and 6.1.1.4'
H H 0.0000 0.0000 'International Tables Vol C Tables 4.2.6.8 and 6.1.1.4'
Fe Fe 0.3463 0.8444 'International Tables Vol C Tables 4.2.6.8 and 6.1.1.4'
N N 0.0061 0.0033 'International Tables Vol C Tables 4.2.6.8 and 6.1.1.4'
Ni Ni 0.3393 1.1124 'International Tables Vol C Tables 4.2.6.8 and 6.1.1.4'

loop_
_geom_angle_atom_site_label_1
_geom_angle_atom_site_label_2
_geom_angle_atom_site_label_3
_geom_angle_site_symmetry_1
_geom_angle_site_symmetry_3
_geom_angle
_geom_angle_publ_flag
N2 Fe1 N2 13_666 . 180.0 ?
N2 Fe1 N1 13_666 . 90.53(14) ?
N2 Fe1 N1 . . 89.47(14) ?
N2 Fe1 N1 13_666 13_666 89.47(14) ?
N2 Fe1 N1 . 13_666 90.53(14) ?
N1 Fe1 N1 . 13_666 180.0 ?
N2 Fe1 N1 13_666 7_646 89.47(14) ?
N2 Fe1 N1 . 7_646 90.53(14) ?
N1 Fe1 N1 . 7_646 89.80(19) ?
N1 Fe1 N1 13_666 7_646 90.20(19) ?
N2 Fe1 N1 13_666 11_575 90.53(14) ?
N2 Fe1 N1 . 11_575 89.47(14) ?
N1 Fe1 N1 . 11_575 90.20(19) ?
N1 Fe1 N1 13_666 11_575 89.80(19) ?
N1 Fe1 N1 7_646 11_575 180.0 ?
C1 Ni1 C1 2_655 12_655 88.9(2) ?
C1 Ni1 C1 2_655 11_565 90.9(2) ?
C1 Ni1 C1 12_655 11_565 174.9(3) ?
C1 Ni1 C1 2_655 . 174.9(3) ?
C1 Ni1 C1 12_655 . 90.9(2) ?
C1 Ni1 C1 11_565 . 88.9(2) ?
C1 N1 Fe1 . . 173.1(3) ?
N1 C1 Ni1 . . 175.1(4) ?
C2 N2 C4 . . 105.2(6) ?
C2 N2 Fe1 . . 125.1(5) ?
C4 N2 Fe1 . . 129.6(5) ?
N2 C2 N3 . . 106.1(7) ?
N2 C2 H2 . . 127.0 ?
N3 C2 H2 . . 127.0 ?
N3 C3 C4 . . 104.9(7) ?
N3 C3 H3 . . 127.5 ?
C4 C3 H3 . . 127.5 ?
C3 N3 C2 . . 104.9(7) ?
C3 N3 H3N . . 127.5 ?
C2 N3 H3N . . 127.5 ?
N2 C4 C3 . . 106.2(7) ?
N2 C4 H4 . . 126.9 ?
C3 C4 H4 . . 126.9 ?

loop_
_geom_bond_atom_site_label_1
_geom_bond_atom_site_label_2
_geom_bond_site_symmetry_2
_geom_bond_distance
_geom_bond_publ_flag
Fe1 N2 13_666 2.145(5) ?
Fe1 N2 . 2.145(5) ?
Fe1 N1 . 2.186(4) ?
Fe1 N1 13_666 2.186(4) ?
Fe1 N1 7_646 2.186(4) ?
Fe1 N1 11_575 2.186(4) ?
Ni1 C1 2_655 1.859(4) ?
Ni1 C1 12_655 1.859(4) ?
Ni1 C1 11_565 1.859(4) ?
Ni1 C1 . 1.859(4) ?
N1 C1 . 1.157(5) ?
N2 C2 . 1.340(9) ?
N2 C4 . 1.354(9) ?
C2 N3 . 1.401(10) ?
C2 H2 . 0.93 ?
C3 N3 . 1.250(11) ?
C3 C4 . 1.413(10) ?
C3 H3 . 0.93 ?
N3 H3N . 0.86 ?
C4 H4 . 0.93 ?
